data_4502315
loop_
_publ_author_name
'Li, Zuo-Xi'
'Hu, Tong-Liang'
'Ma, Hong'
'Zeng, Yong-Fei'
'Li, Cui-Jin'
'Tong, Ming-Liang'
'Bu, Xian-He'

_publ_section_title
;
 Adjusting the Porosity and Interpenetration of Cadmium(II) Coordination
 Polymers by Ligand Modification: Syntheses, Structures, and Adsorption
 Properties
;
_journal_issue 3
_journal_name_full 'Crystal Growth &amp; Design'
_journal_page_first 1138
_journal_paper_doi 10.1021/cg900980y
_journal_volume 10
_journal_year 2010
_chemical_formula_sum 'C78 H54 Cd Cl2 N12 O8'
_chemical_formula_weight 1470.63
_chemical_name_systematic
; 
 ? 
;
_space_group_IT_number 155
_symmetry_cell_setting trigonal
_symmetry_space_group_name_Hall 'R 3 2"'
_symmetry_space_group_name_H-M 'R 3 2 :H'
_atom_sites_solution_hydrogens geom
_atom_sites_solution_primary direct
_atom_sites_solution_secondary difmap
_audit_creation_method SHELXL-97
_cell_angle_alpha 90.00
_cell_angle_beta 90.00
_cell_angle_gamma 120.00
_cell_formula_units_Z 3
_cell_length_a 21.545(2)
_cell_length_b 21.545(2)
_cell_length_c 19.137(3)
_cell_measurement_reflns_used 14570
_cell_measurement_temperature 113(2)
_cell_measurement_theta_max 26.465
_cell_measurement_theta_min 2.565
_cell_volume 7693.0(16)
_computing_cell_refinement 'CrystalClear (Rigaku/MSC Inc., 2005)'
_computing_data_collection 'CrystalClear (Rigaku/MSC Inc., 2005)'
_computing_data_reduction 'CrystalClear (Rigaku/MSC Inc., 2005)'
_computing_molecular_graphics 'Bruker SHELXTL'
_computing_publication_material 'Bruker SHELXTL'
_computing_structure_refinement 'SHELXL-97 (Sheldrick, 1997)'
_computing_structure_solution 'SHELXS-97 (Sheldrick, 1997)'
_diffrn_ambient_temperature 113(2)
_diffrn_detector_area_resol_mean 9
_diffrn_measured_fraction_theta_full 1.000
_diffrn_measured_fraction_theta_max 1.000
_diffrn_measurement_device_type 'CCD area detector'
_diffrn_measurement_method \w
_diffrn_radiation_monochromator graphite
_diffrn_radiation_source 'fine-focus sealed tube'
_diffrn_radiation_type MoK\a
_diffrn_radiation_wavelength 0.71073
_diffrn_reflns_av_R_equivalents 0.0420
_diffrn_reflns_av_sigmaI/netI 0.0361
_diffrn_reflns_limit_h_max 25
_diffrn_reflns_limit_h_min -23
_diffrn_reflns_limit_k_max 25
_diffrn_reflns_limit_k_min -25
_diffrn_reflns_limit_l_max 22
_diffrn_reflns_limit_l_min -21
_diffrn_reflns_number 13123
_diffrn_reflns_theta_full 25.01
_diffrn_reflns_theta_max 25.01
_diffrn_reflns_theta_min 1.52
_diffrn_standards_decay_% 0
_diffrn_standards_interval_count 0
_diffrn_standards_interval_time 0
_exptl_absorpt_coefficient_mu 0.310
_exptl_absorpt_correction_T_max 0.952
_exptl_absorpt_correction_T_min 0.928
_exptl_absorpt_correction_type multi-scan
_exptl_absorpt_process_details CrystalClear
_exptl_crystal_colour Colorless
_exptl_crystal_density_diffrn 0.952
_exptl_crystal_density_method 'not measured'
_exptl_crystal_description Block
_exptl_crystal_F_000 2256
_exptl_crystal_size_max 0.2400
_exptl_crystal_size_mid 0.2100
_exptl_crystal_size_min 0.1600
_refine_diff_density_max 1.374
_refine_diff_density_min -0.605
_refine_diff_density_rms 0.244
_refine_ls_abs_structure_details 'Flack H D (1983), Acta Cryst. A39, 876-881'
_refine_ls_abs_structure_Flack -0.01(6)
_refine_ls_extinction_coef 0.0074(9)
_refine_ls_extinction_expression Fc^*^=kFc[1+0.001xFc^2^\l^3^/sin(2\q)]^-1/4^
_refine_ls_extinction_method SHELXL
_refine_ls_goodness_of_fit_ref 1.258
_refine_ls_hydrogen_treatment constr
_refine_ls_matrix_type full
_refine_ls_number_parameters 169
_refine_ls_number_reflns 3043
_refine_ls_number_restraints 52
_refine_ls_restrained_S_all 1.253
_refine_ls_R_factor_all 0.0868
_refine_ls_R_factor_gt 0.0845
_refine_ls_shift/su_max 0.021
_refine_ls_shift/su_mean 0.001
_refine_ls_structure_factor_coef Fsqd
_refine_ls_weighting_details 'calc w=1/[\s^2^(Fo^2^)+(0.1681P)^2^+0.0000P] where P=(Fo^2^+2Fc^2^)/3'
_refine_ls_weighting_scheme calc
_refine_ls_wR_factor_gt 0.2281
_refine_ls_wR_factor_ref 0.2311
_reflns_number_gt 2936
_reflns_number_total 3043
_reflns_threshold_expression >2sigma(I)
_cod_data_source_file cg900980y_si_002.cif
_cod_data_source_block 3
_cod_original_sg_symbol_H-M R32
_cod_database_code 4502315

loop_
_symmetry_equiv_pos_as_xyz
'x, y, z'
'-y, x-y, z'
'-x+y, -x, z'
'y, x, -z'
'-x, -x+y, -z'
'x-y, -y, -z'
'x+2/3, y+1/3, z+1/3'
'-y+2/3, x-y+1/3, z+1/3'
'-x+y+2/3, -x+1/3, z+1/3'
'y+2/3, x+1/3, -z+1/3'
'-x+2/3, -x+y+1/3, -z+1/3'
'x-y+2/3, -y+1/3, -z+1/3'
'x+1/3, y+2/3, z+2/3'
'-y+1/3, x-y+2/3, z+2/3'
'-x+y+1/3, -x+2/3, z+2/3'
'y+1/3, x+2/3, -z+2/3'
'-x+1/3, -x+y+2/3, -z+2/3'
'x-y+1/3, -y+2/3, -z+2/3'

loop_
_atom_site_label
_atom_site_type_symbol
_atom_site_fract_x
_atom_site_fract_y
_atom_site_fract_z
_atom_site_U_iso_or_equiv
_atom_site_adp_type
_atom_site_occupancy
_atom_site_symmetry_multiplicity
_atom_site_calc_flag
_atom_site_refinement_flags
C1 C 0.1081(4) 0.1026(4) 0.1251(3) 0.0406(15) Uani 1 1 d .
H1 H 0.0691 0.0898 0.1545 0.049 Uiso 1 1 calc R
C2 C 0.1751(3) 0.1023(3) 0.0419(3) 0.0380(16) Uani 1 1 d .
C3 C 0.2032(4) 0.0879(3) -0.0175(4) 0.0447(19) Uani 1 1 d .
H3 H 0.1745 0.0497 -0.0468 0.054 Uiso 1 1 calc R
C4 C 0.2754(4) 0.1324(6) -0.0315(4) 0.0580(19) Uani 1 1 d .
H4 H 0.2958 0.1232 -0.0700 0.070 Uiso 1 1 calc R
C5 C 0.3183(4) 0.1913(5) 0.0117(5) 0.065(2) Uani 1 1 d .
H5 H 0.3664 0.2205 0.0006 0.078 Uiso 1 1 calc R
C6 C 0.2919(4) 0.2069(5) 0.0683(5) 0.058(2) Uani 1 1 d .
H6 H 0.3211 0.2460 0.0965 0.069 Uiso 1 1 calc R
C7 C 0.2187(4) 0.1623(4) 0.0838(4) 0.0410(14) Uani 1 1 d .
C8 C 0.1938(4) 0.2102(4) 0.1919(4) 0.0448(16) Uani 1 1 d .
C9 C 0.1700(4) 0.1859(5) 0.2600(4) 0.0553(19) Uani 1 1 d .
H9 H 0.1415 0.1371 0.2689 0.066 Uiso 1 1 calc R
C10 C 0.1893(5) 0.2346(4) 0.3132(4) 0.057(2) Uani 1 1 d .
H10 H 0.1717 0.2179 0.3577 0.069 Uiso 1 1 calc R
C11 C 0.2336(4) 0.3071(4) 0.3039(4) 0.0491(17) Uani 1 1 d .
C12 C 0.2546(4) 0.3295(4) 0.2349(4) 0.0461(16) Uani 1 1 d .
H12 H 0.2831 0.3783 0.2262 0.055 Uiso 1 1 calc R
C13 C 0.2350(4) 0.2831(4) 0.1798(4) 0.0486(17) Uani 1 1 d .
H13 H 0.2493 0.3003 0.1347 0.058 Uiso 1 1 calc R
Cd1 Cd 0.0000 0.0000 0.0000 0.0283(4) Uani 1 6 d S
Cl1 Cl 0.0000 0.0000 0.2972(6) 0.085(2) Uani 0.50 3 d SPDU
Cl1' Cl 0.0000 0.0000 0.3280(12) 0.146(6) Uani 0.50 3 d SPDU
N1 N 0.1060(3) 0.0666(2) 0.0681(2) 0.0358(13) Uani 1 1 d U
N2 N 0.1752(3) 0.1614(3) 0.1356(3) 0.0443(14) Uani 1 1 d U
O1 O 0.0649(7) 0.0091(8) 0.2667(9) 0.100(5) Uani 0.50 1 d PDU
O2 O 0.0000 0.0000 0.3724(8) 0.475(13) Uani 0.50 3 d SPDU
O1' O 0.0580(11) 0.0662(9) 0.3531(13) 0.166(11) Uani 0.50 1 d PDU
O2' O 0.0000 0.0000 0.2532(13) 0.157(10) Uani 0.50 3 d SPDU

loop_
_atom_site_aniso_label
_atom_site_aniso_U_11
_atom_site_aniso_U_22
_atom_site_aniso_U_33
_atom_site_aniso_U_23
_atom_site_aniso_U_13
_atom_site_aniso_U_12
C1 0.041(3) 0.046(4) 0.032(3) -0.013(3) -0.009(3) 0.020(3)
C2 0.036(3) 0.035(4) 0.042(3) -0.009(2) -0.009(2) 0.017(2)
C3 0.047(3) 0.040(5) 0.044(3) -0.012(3) -0.006(3) 0.019(3)
C4 0.054(4) 0.055(5) 0.057(4) -0.011(5) 0.008(3) 0.021(5)
C5 0.032(4) 0.055(5) 0.082(6) -0.012(4) 0.010(4) 0.003(3)
C6 0.042(4) 0.055(4) 0.061(5) -0.020(4) -0.012(3) 0.014(4)
C7 0.036(3) 0.037(3) 0.044(3) -0.008(3) -0.003(3) 0.015(3)
C8 0.039(3) 0.056(4) 0.041(4) -0.018(3) -0.015(3) 0.025(3)
C9 0.048(4) 0.055(4) 0.046(4) -0.011(3) -0.004(3) 0.012(4)
C10 0.059(4) 0.057(5) 0.040(4) -0.015(3) 0.000(3) 0.017(4)
C11 0.045(4) 0.055(4) 0.051(4) -0.014(3) -0.010(3) 0.029(3)
C12 0.062(4) 0.039(4) 0.041(4) -0.010(3) -0.007(3) 0.028(3)
C13 0.049(4) 0.045(4) 0.044(4) -0.010(3) -0.007(3) 0.018(3)
Cd1 0.0303(4) 0.0303(4) 0.0245(5) 0.000 0.000 0.0151(2)
Cl1 0.091(3) 0.091(3) 0.072(5) 0.000 0.000 0.0454(16)
Cl1' 0.144(6) 0.144(6) 0.150(10) 0.000 0.000 0.072(3)
N1 0.036(2) 0.032(3) 0.034(2) -0.0076(18) -0.0044(19) 0.0125(19)
N2 0.037(3) 0.043(3) 0.047(3) -0.018(2) -0.009(2) 0.015(2)
O1 0.107(9) 0.072(7) 0.120(9) -0.008(6) -0.007(7) 0.043(6)
O2 0.474(12) 0.474(12) 0.477(17) 0.000 0.000 0.237(6)
O1' 0.160(14) 0.174(13) 0.153(12) 0.012(9) 0.000(9) 0.075(9)
O2' 0.159(10) 0.159(10) 0.152(14) 0.000 0.000 0.079(5)

loop_
_atom_type_symbol
_atom_type_description
_atom_type_scat_dispersion_real
_atom_type_scat_dispersion_imag
_atom_type_scat_source
C C 0.0033 0.0016 'International Tables Vol C Tables 4.2.6.8 and 6.1.1.4'
H H 0.0000 0.0000 'International Tables Vol C Tables 4.2.6.8 and 6.1.1.4'
N N 0.0061 0.0033 'International Tables Vol C Tables 4.2.6.8 and 6.1.1.4'
O O 0.0106 0.0060 'International Tables Vol C Tables 4.2.6.8 and 6.1.1.4'
Cl Cl 0.1484 0.1585 'International Tables Vol C Tables 4.2.6.8 and 6.1.1.4'
Cd Cd -0.8075 1.2024 'International Tables Vol C Tables 4.2.6.8 and 6.1.1.4'

loop_
_geom_angle_atom_site_label_1
_geom_angle_atom_site_label_2
_geom_angle_atom_site_label_3
_geom_angle
_geom_angle_site_symmetry_1
_geom_angle_site_symmetry_3
N1 C1 N2 111.7(6) . .
N1 C1 H1 124.2 . .
N2 C1 H1 124.2 . .
N1 C2 C3 129.6(5) . .
N1 C2 C7 110.0(5) . .
C3 C2 C7 120.3(6) . .
C4 C3 C2 117.7(6) . .
C4 C3 H3 121.1 . .
C2 C3 H3 121.1 . .
C3 C4 C5 121.1(7) . .
C3 C4 H4 119.5 . .
C5 C4 H4 119.5 . .
C6 C5 C4 122.1(7) . .
C6 C5 H5 118.9 . .
C4 C5 H5 118.9 . .
C5 C6 C7 118.0(7) . .
C5 C6 H6 121.0 . .
C7 C6 H6 121.0 . .
N2 C7 C2 105.3(6) . .
N2 C7 C6 133.9(6) . .
C2 C7 C6 120.8(7) . .
C13 C8 C9 119.1(7) . .
C13 C8 N2 119.9(7) . .
C9 C8 N2 121.0(7) . .
C10 C9 C8 119.4(8) . .
C10 C9 H9 120.3 . .
C8 C9 H9 120.3 . .
C9 C10 C11 123.2(8) . .
C9 C10 H10 118.4 . .
C11 C10 H10 118.4 . .
C10 C11 C12 115.8(7) . .
C10 C11 C11 123.2(10) . 18
C12 C11 C11 121.1(9) . 18
C13 C12 C11 123.1(7) . .
C13 C12 H12 118.4 . .
C11 C12 H12 118.5 . .
C12 C13 C8 119.4(7) . .
C12 C13 H13 120.3 . .
C8 C13 H13 120.3 . .
N1 Cd1 N1 93.05(17) . 2
N1 Cd1 N1 165.9(2) . 5
N1 Cd1 N1 77.6(2) 2 5
N1 Cd1 N1 93.05(17) . 3
N1 Cd1 N1 93.05(17) 2 3
N1 Cd1 N1 97.9(2) 5 3
N1 Cd1 N1 77.6(2) . 4
N1 Cd1 N1 97.9(2) 2 4
N1 Cd1 N1 93.05(17) 5 4
N1 Cd1 N1 165.9(2) 3 4
N1 Cd1 N1 97.9(2) . 6
N1 Cd1 N1 165.9(2) 2 6
N1 Cd1 N1 93.05(17) 5 6
N1 Cd1 N1 77.6(2) 3 6
N1 Cd1 N1 93.05(17) 4 6
Cl1' Cl1 O2' 180.000(4) . .
Cl1' Cl1 O1 114.0(8) . 3
O2' Cl1 O1 66.0(8) . 3
Cl1' Cl1 O1 114.0(8) . .
O2' Cl1 O1 66.0(8) . .
O1 Cl1 O1 104.6(9) 3 .
Cl1' Cl1 O1 114.0(8) . 2
O2' Cl1 O1 66.0(8) . 2
O1 Cl1 O1 104.6(9) 3 2
O1 Cl1 O1 104.6(9) . 2
Cl1' Cl1 O2 0.000(5) . .
O2' Cl1 O2 180.000(5) . .
O1 Cl1 O2 114.0(8) 3 .
O1 Cl1 O2 114.0(8) . .
O1 Cl1 O2 114.0(8) 2 .
Cl1' Cl1 O1' 51.6(9) . 2
O2' Cl1 O1' 128.4(9) . 2
O1 Cl1 O1' 84.6(11) 3 2
O1 Cl1 O1' 165.6(13) . 2
O1 Cl1 O1' 83.4(11) 2 2
O2 Cl1 O1' 51.6(9) . 2
Cl1' Cl1 O1' 51.6(9) . .
O2' Cl1 O1' 128.4(9) . .
O1 Cl1 O1' 165.6(13) 3 .
O1 Cl1 O1' 83.4(11) . .
O1 Cl1 O1' 84.6(11) 2 .
O2 Cl1 O1' 51.6(9) . .
O1' Cl1 O1' 85.4(14) 2 .
Cl1' Cl1 O1' 51.6(9) . 3
O2' Cl1 O1' 128.4(9) . 3
O1 Cl1 O1' 83.4(11) 3 3
O1 Cl1 O1' 84.6(11) . 3
O1 Cl1 O1' 165.6(13) 2 3
O2 Cl1 O1' 51.6(9) . 3
O1' Cl1 O1' 85.4(14) 2 3
O1' Cl1 O1' 85.4(14) . 3
Cl1 Cl1' O2 180.000(4) . .
Cl1 Cl1' O2' 0.000(3) . .
O2 Cl1' O2' 180.000(7) . .
Cl1 Cl1' O1' 109.7(14) . 2
O2 Cl1' O1' 70.3(14) . 2
O2' Cl1' O1' 109.7(14) . 2
Cl1 Cl1' O1' 109.7(14) . .
O2 Cl1' O1' 70.3(14) . .
O2' Cl1' O1' 109.7(14) . .
O1' Cl1' O1' 109.3(14) 2 .
Cl1 Cl1' O1' 109.7(14) . 3
O2 Cl1' O1' 70.3(14) . 3
O2' Cl1' O1' 109.7(14) . 3
O1' Cl1' O1' 109.3(14) 2 3
O1' Cl1' O1' 109.3(14) . 3
Cl1 Cl1' O1 48.2(8) . 3
O2 Cl1' O1 131.8(8) . 3
O2' Cl1' O1 48.2(8) . 3
O1' Cl1' O1 83.3(13) 2 3
O1' Cl1' O1 157.8(19) . 3
O1' Cl1' O1 82.2(13) 3 3
Cl1 Cl1' O1 48.2(8) . .
O2 Cl1' O1 131.8(8) . .
O2' Cl1' O1 48.2(8) . .
O1' Cl1' O1 157.8(19) 2 .
O1' Cl1' O1 82.2(13) . .
O1' Cl1' O1 83.3(13) 3 .
O1 Cl1' O1 80.4(12) 3 .
Cl1 Cl1' O1 48.2(8) . 2
O2 Cl1' O1 131.8(8) . 2
O2' Cl1' O1 48.2(8) . 2
O1' Cl1' O1 82.2(13) 2 2
O1' Cl1' O1 83.3(13) . 2
O1' Cl1' O1 157.8(19) 3 2
O1 Cl1' O1 80.4(12) 3 2
O1 Cl1' O1 80.4(12) . 2
C1 N1 C2 105.1(5) . .
C1 N1 Cd1 122.9(4) . .
C2 N1 Cd1 125.2(4) . .
C7 N2 C1 107.9(5) . .
C7 N2 C8 127.4(6) . .
C1 N2 C8 124.7(6) . .
O2' O1 Cl1 35.2(9) . .
O2' O1 Cl1' 52.9(6) . .
Cl1 O1 Cl1' 17.8(5) . .
Cl1' O2 O1' 74.7(11) . 2
Cl1' O2 O1' 74.7(11) . .
O1' O2 O1' 113.3(9) 2 .
Cl1' O2 O1' 74.7(11) . 3
O1' O2 O1' 113.3(9) 2 3
O1' O2 O1' 113.3(9) . 3
Cl1' O2 Cl1 0.000(3) . .
O1' O2 Cl1 74.7(11) 2 .
O1' O2 Cl1 74.7(11) . .
O1' O2 Cl1 74.7(11) 3 .
O2 O1' Cl1' 35.0(10) . .
O2 O1' Cl1 53.8(6) . .
Cl1' O1' Cl1 18.8(7) . .
Cl1 O2' O1 78.9(12) . 3
Cl1 O2' O1 78.9(12) . .
O1 O2' O1 116.4(7) 3 .
Cl1 O2' O1 78.9(12) . 2
O1 O2' O1 116.4(7) 3 2
O1 O2' O1 116.4(7) . 2
Cl1 O2' Cl1' 0.000(1) . .
O1 O2' Cl1' 78.9(12) 3 .
O1 O2' Cl1' 78.9(12) . .
O1 O2' Cl1' 78.9(12) 2 .

loop_
_geom_bond_atom_site_label_1
_geom_bond_atom_site_label_2
_geom_bond_distance
_geom_bond_site_symmetry_2
C1 N1 1.328(8) .
C1 N2 1.379(9) .
C1 H1 0.9300 .
C2 N1 1.384(8) .
C2 C3 1.394(9) .
C2 C7 1.409(9) .
C3 C4 1.385(10) .
C3 H3 0.9300 .
C4 C5 1.404(12) .
C4 H4 0.9300 .
C5 C6 1.342(12) .
C5 H5 0.9300 .
C6 C7 1.408(11) .
C6 H6 0.9300 .
C7 N2 1.358(9) .
C8 C13 1.384(11) .
C8 C9 1.401(12) .
C8 N2 1.416(8) .
C9 C10 1.370(10) .
C9 H9 0.9300 .
C10 C11 1.375(12) .
C10 H10 0.9300 .
C11 C12 1.400(11) .
C11 C11 1.492(14) 18
C12 C13 1.367(10) .
C12 H12 0.9300 .
C13 H13 0.9300 .
Cd1 N1 2.386(5) .
Cd1 N1 2.386(5) 2
Cd1 N1 2.386(5) 5
Cd1 N1 2.386(5) 3
Cd1 N1 2.386(5) 4
Cd1 N1 2.386(5) 6
Cl1 Cl1' 0.588(19) .
Cl1 O2' 0.84(2) .
Cl1 O1 1.435(9) 3
Cl1 O1 1.435(9) .
Cl1 O1 1.435(9) 2
Cl1 O2 1.438(10) .
Cl1 O1' 1.720(14) 2
Cl1 O1' 1.720(14) .
Cl1 O1' 1.720(14) 3
Cl1' O2 0.85(2) .
Cl1' O2' 1.430(10) .
Cl1' O1' 1.430(10) 2
Cl1' O1' 1.430(10) .
Cl1' O1' 1.430(10) 3
Cl1' O1 1.758(17) 3
Cl1' O1 1.758(17) .
Cl1' O1 1.758(17) 2
O1 O2' 1.336(14) .
O2 O1' 1.40(2) 2
O2 O1' 1.40(2) .
O2 O1' 1.40(2) 3
O2' O1 1.336(14) 3
O2' O1 1.336(14) 2

loop_
_geom_torsion_atom_site_label_1
_geom_torsion_atom_site_label_2
_geom_torsion_atom_site_label_3
_geom_torsion_atom_site_label_4
_geom_torsion
_geom_torsion_site_symmetry_1
_geom_torsion_site_symmetry_4
N1 C2 C3 C4 -179.4(7) . .
C7 C2 C3 C4 2.9(11) . .
C2 C3 C4 C5 -1.9(14) . .
C3 C4 C5 C6 0.7(18) . .
C4 C5 C6 C7 -0.4(17) . .
N1 C2 C7 N2 0.7(7) . .
C3 C2 C7 N2 178.9(6) . .
N1 C2 C7 C6 179.1(7) . .
C3 C2 C7 C6 -2.7(11) . .
C5 C6 C7 N2 179.3(9) . .
C5 C6 C7 C2 1.4(13) . .
C13 C8 C9 C10 -1.3(12) . .
N2 C8 C9 C10 179.8(8) . .
C8 C9 C10 C11 -2.5(14) . .
C9 C10 C11 C12 4.2(13) . .
C9 C10 C11 C11 -174.4(7) . 18
C10 C11 C12 C13 -2.2(12) . .
C11 C11 C12 C13 176.4(6) 18 .
C11 C12 C13 C8 -1.4(12) . .
C9 C8 C13 C12 3.2(11) . .
N2 C8 C13 C12 -177.9(7) . .
O2' Cl1 Cl1' O2 0.0 . .
O1 Cl1 Cl1' O2 0(100) 3 .
O1 Cl1 Cl1' O2 0(100) . .
O1 Cl1 Cl1' O2 0(100) 2 .
O1' Cl1 Cl1' O2 0(100) 2 .
O1' Cl1 Cl1' O2 0(100) . .
O1' Cl1 Cl1' O2 0(100) 3 .
O1 Cl1 Cl1' O2' 0(100) 3 .
O1 Cl1 Cl1' O2' 0(100) . .
O1 Cl1 Cl1' O2' 0(100) 2 .
O2 Cl1 Cl1' O2' 0(100) . .
O1' Cl1 Cl1' O2' 0(100) 2 .
O1' Cl1 Cl1' O2' 0(14) . .
O1' Cl1 Cl1' O2' 0(100) 3 .
O2' Cl1 Cl1' O1' 0(100) . 2
O1 Cl1 Cl1' O1' -60.9(13) 3 2
O1 Cl1 Cl1' O1' 179.1(13) . 2
O1 Cl1 Cl1' O1' 59.1(13) 2 2
O2 Cl1 Cl1' O1' 0(100) . 2
O1' Cl1 Cl1' O1' 120.000(3) . 2
O1' Cl1 Cl1' O1' -120.000(6) 3 2
O2' Cl1 Cl1' O1' 0(100) . .
O1 Cl1 Cl1' O1' 179.1(13) 3 .
O1 Cl1 Cl1' O1' 59.1(13) . .
O1 Cl1 Cl1' O1' -60.9(13) 2 .
O2 Cl1 Cl1' O1' 0(100) . .
O1' Cl1 Cl1' O1' -120.000(3) 2 .
O1' Cl1 Cl1' O1' 120.000(3) 3 .
O2' Cl1 Cl1' O1' 0(100) . 3
O1 Cl1 Cl1' O1' 59.1(13) 3 3
O1 Cl1 Cl1' O1' -60.9(13) . 3
O1 Cl1 Cl1' O1' 179.1(13) 2 3
O2 Cl1 Cl1' O1' 0(100) . 3
O1' Cl1 Cl1' O1' 120.000(5) 2 3
O1' Cl1 Cl1' O1' -120.000(5) . 3
O2' Cl1 Cl1' O1 0(100) . 3
O1 Cl1 Cl1' O1 -120.000(2) . 3
O1 Cl1 Cl1' O1 120.000(3) 2 3
O2 Cl1 Cl1' O1 0(31) . 3
O1' Cl1 Cl1' O1 60.9(13) 2 3
O1' Cl1 Cl1' O1 -179.1(13) . 3
O1' Cl1 Cl1' O1 -59.1(13) 3 3
O2' Cl1 Cl1' O1 0(100) . .
O1 Cl1 Cl1' O1 120.000(3) 3 .
O1 Cl1 Cl1' O1 -120.000(4) 2 .
O2 Cl1 Cl1' O1 0(100) . .
O1' Cl1 Cl1' O1 -179.1(13) 2 .
O1' Cl1 Cl1' O1 -59.1(13) . .
O1' Cl1 Cl1' O1 60.9(13) 3 .
O2' Cl1 Cl1' O1 0(100) . 2
O1 Cl1 Cl1' O1 -120.000(5) 3 2
O1 Cl1 Cl1' O1 120.000(6) . 2
O2 Cl1 Cl1' O1 0(100) . 2
O1' Cl1 Cl1' O1 -59.1(13) 2 2
O1' Cl1 Cl1' O1 60.9(13) . 2
O1' Cl1 Cl1' O1 -179.1(13) 3 2
N2 C1 N1 C2 1.9(7) . .
N2 C1 N1 Cd1 -150.5(5) . .
C3 C2 N1 C1 -179.5(7) . .
C7 C2 N1 C1 -1.6(7) . .
C3 C2 N1 Cd1 -28.0(9) . .
C7 C2 N1 Cd1 149.9(4) . .
N1 Cd1 N1 C1 5.1(5) 2 .
N1 Cd1 N1 C1 53.1(5) 5 .
N1 Cd1 N1 C1 -88.2(4) 3 .
N1 Cd1 N1 C1 102.5(5) 4 .
N1 Cd1 N1 C1 -166.1(6) 6 .
N1 Cd1 N1 C2 -141.7(5) 2 .
N1 Cd1 N1 C2 -93.7(4) 5 .
N1 Cd1 N1 C2 125.0(5) 3 .
N1 Cd1 N1 C2 -44.3(4) 4 .
N1 Cd1 N1 C2 47.1(4) 6 .
C2 C7 N2 C1 0.5(8) . .
C6 C7 N2 C1 -177.7(9) . .
C2 C7 N2 C8 179.1(7) . .
C6 C7 N2 C8 1.0(14) . .
N1 C1 N2 C7 -1.6(8) . .
N1 C1 N2 C8 179.8(6) . .
C13 C8 N2 C7 45.0(11) . .
C9 C8 N2 C7 -136.1(8) . .
C13 C8 N2 C1 -136.6(8) . .
C9 C8 N2 C1 42.3(11) . .
Cl1' Cl1 O1 O2' 180.000(4) . .
O1 Cl1 O1 O2' 54.8(9) 3 .
O1 Cl1 O1 O2' -54.8(9) 2 .
O2 Cl1 O1 O2' 180.000(4) . .
O1' Cl1 O1 O2' -177(4) 2 .
O1' Cl1 O1 O2' -137.4(10) . .
O1' Cl1 O1 O2' 136.6(10) 3 .
O2' Cl1 O1 Cl1' 180.000(7) . .
O1 Cl1 O1 Cl1' -125.2(9) 3 .
O1 Cl1 O1 Cl1' 125.2(9) 2 .
O2 Cl1 O1 Cl1' 0.000(7) . .
O1' Cl1 O1 Cl1' 3(4) 2 .
O1' Cl1 O1 Cl1' 42.6(10) . .
O1' Cl1 O1 Cl1' -43.4(10) 3 .
Cl1 Cl1' O1 O2' 0.000(4) . .
O2 Cl1' O1 O2' 180.000(4) . .
O1' Cl1' O1 O2' -2(3) 2 .
O1' Cl1' O1 O2' -125.4(13) . .
O1' Cl1' O1 O2' 124.0(13) 3 .
O1 Cl1' O1 O2' 40.9(4) 3 .
O1 Cl1' O1 O2' -40.9(4) 2 .
O2 Cl1' O1 Cl1 180.000(8) . .
O2' Cl1' O1 Cl1 0.000(7) . .
O1' Cl1' O1 Cl1 -2(3) 2 .
O1' Cl1' O1 Cl1 -125.4(13) . .
O1' Cl1' O1 Cl1 124.0(13) 3 .
O1 Cl1' O1 Cl1 40.9(4) 3 .
O1 Cl1' O1 Cl1 -40.9(4) 2 .
Cl1 Cl1' O2 O1' 0(100) . 2
O2' Cl1' O2 O1' 0(100) . 2
O1' Cl1' O2 O1' 120.000(3) . 2
O1' Cl1' O2 O1' -120.000(4) 3 2
O1 Cl1' O2 O1' -60.9(13) 3 2
O1 Cl1' O2 O1' 179.1(13) . 2
O1 Cl1' O2 O1' 59.1(13) 2 2
Cl1 Cl1' O2 O1' 0(100) . .
O2' Cl1' O2 O1' 0(100) . .
O1' Cl1' O2 O1' -120.000(2) 2 .
O1' Cl1' O2 O1' 120.000(3) 3 .
O1 Cl1' O2 O1' 179.1(13) 3 .
O1 Cl1' O2 O1' 59.1(13) . .
O1 Cl1' O2 O1' -60.9(13) 2 .
Cl1 Cl1' O2 O1' 0(100) . 3
O2' Cl1' O2 O1' 0(100) . 3
O1' Cl1' O2 O1' 120.000(4) 2 3
O1' Cl1' O2 O1' -120.000(4) . 3
O1 Cl1' O2 O1' 59.1(13) 3 3
O1 Cl1' O2 O1' -60.9(13) . 3
O1 Cl1' O2 O1' 179.1(13) 2 3
O2' Cl1' O2 Cl1 0.0 . .
O1' Cl1' O2 Cl1 0(100) 2 .
O1' Cl1' O2 Cl1 0(14) . .
O1' Cl1' O2 Cl1 0(100) 3 .
O1 Cl1' O2 Cl1 0(100) 3 .
O1 Cl1' O2 Cl1 0(100) . .
O1 Cl1' O2 Cl1 0(100) 2 .
O2' Cl1 O2 Cl1' 0.0 . .
O1 Cl1 O2 Cl1' 0(100) 3 .
O1 Cl1 O2 Cl1' 0(100) . .
O1 Cl1 O2 Cl1' 0(100) 2 .
O1' Cl1 O2 Cl1' 0(100) 2 .
O1' Cl1 O2 Cl1' 0(43) . .
O1' Cl1 O2 Cl1' 0(100) 3 .
Cl1' Cl1 O2 O1' 0(100) . 2
O2' Cl1 O2 O1' 0(100) . 2
O1 Cl1 O2 O1' -60.9(13) 3 2
O1 Cl1 O2 O1' 179.1(13) . 2
O1 Cl1 O2 O1' 59.1(13) 2 2
O1' Cl1 O2 O1' 120.000(3) . 2
O1' Cl1 O2 O1' -120.000(4) 3 2
Cl1' Cl1 O2 O1' 0(100) . .
O2' Cl1 O2 O1' 0(100) . .
O1 Cl1 O2 O1' 179.1(13) 3 .
O1 Cl1 O2 O1' 59.1(13) . .
O1 Cl1 O2 O1' -60.9(13) 2 .
O1' Cl1 O2 O1' -120.000(2) 2 .
O1' Cl1 O2 O1' 120.000(2) 3 .
Cl1' Cl1 O2 O1' 0(100) . 3
O2' Cl1 O2 O1' 0(100) . 3
O1 Cl1 O2 O1' 59.1(13) 3 3
O1 Cl1 O2 O1' -60.9(13) . 3
O1 Cl1 O2 O1' 179.1(13) 2 3
O1' Cl1 O2 O1' 120.000(4) 2 3
O1' Cl1 O2 O1' -120.000(4) . 3
O1' O2 O1' Cl1' -65.4(15) 2 .
O1' O2 O1' Cl1' 65.4(15) 3 .
Cl1 O2 O1' Cl1' 0.0 . .
Cl1' O2 O1' Cl1 0.0 . .
O1' O2 O1' Cl1 -65.4(15) 2 .
O1' O2 O1' Cl1 65.4(15) 3 .
Cl1 Cl1' O1' O2 180.0 . .
O2' Cl1' O1' O2 180.0 . .
O1' Cl1' O1' O2 59.8(17) 2 .
O1' Cl1' O1' O2 -59.8(17) 3 .
O1 Cl1' O1' O2 -178(3) 3 .
O1 Cl1' O1' O2 -139.8(8) . .
O1 Cl1' O1' O2 139.0(8) 2 .
O2 Cl1' O1' Cl1 180.000(1) . .
O2' Cl1' O1' Cl1 0.0 . .
O1' Cl1' O1' Cl1 -120.2(17) 2 .
O1' Cl1' O1' Cl1 120.2(17) 3 .
O1 Cl1' O1' Cl1 2(3) 3 .
O1 Cl1' O1' Cl1 40.2(8) . .
O1 Cl1' O1' Cl1 -41.0(8) 2 .
Cl1' Cl1 O1' O2 0.0 . .
O2' Cl1 O1' O2 180.0 . .
O1 Cl1 O1' O2 -3(5) 3 .
O1 Cl1 O1' O2 -127.9(11) . .
O1 Cl1 O1' O2 126.7(10) 2 .
O1' Cl1 O1' O2 42.9(6) 2 .
O1' Cl1 O1' O2 -42.9(6) 3 .
O2' Cl1 O1' Cl1' 180.000(1) . .
O1 Cl1 O1' Cl1' -3(5) 3 .
O1 Cl1 O1' Cl1' -127.9(11) . .
O1 Cl1 O1' Cl1' 126.7(10) 2 .
O2 Cl1 O1' Cl1' 0.000(1) . .
O1' Cl1 O1' Cl1' 42.9(6) 2 .
O1' Cl1 O1' Cl1' -42.9(6) 3 .
Cl1' Cl1 O2' O1 0(100) . 3
O1 Cl1 O2' O1 120.000(2) . 3
O1 Cl1 O2' O1 -120.000(2) 2 3
O2 Cl1 O2' O1 0(100) . 3
O1' Cl1 O2' O1 -60.9(13) 2 3
O1' Cl1 O2' O1 179.1(13) . 3
O1' Cl1 O2' O1 59.1(13) 3 3
Cl1' Cl1 O2' O1 0(100) . .
O1 Cl1 O2' O1 -120.000(1) 3 .
O1 Cl1 O2' O1 120.000(2) 2 .
O2 Cl1 O2' O1 0(100) . .
O1' Cl1 O2' O1 179.1(13) 2 .
O1' Cl1 O2' O1 59.1(13) . .
O1' Cl1 O2' O1 -60.9(13) 3 .
Cl1' Cl1 O2' O1 0(100) . 2
O1 Cl1 O2' O1 120.000(3) 3 2
O1 Cl1 O2' O1 -120.000(3) . 2
O2 Cl1 O2' O1 0(100) . 2
O1' Cl1 O2' O1 59.1(13) 2 2
O1' Cl1 O2' O1 -60.9(13) . 2
O1' Cl1 O2' O1 179.1(13) 3 2
O1 Cl1 O2' Cl1' 0(100) 3 .
O1 Cl1 O2' Cl1' 0(100) . .
O1 Cl1 O2' Cl1' 0(100) 2 .
O2 Cl1 O2' Cl1' 0.0 . .
O1' Cl1 O2' Cl1' 0(100) 2 .
O1' Cl1 O2' Cl1' 0(63) . .
O1' Cl1 O2' Cl1' 0(100) 3 .
Cl1' O1 O2' Cl1 0.000(2) . .
Cl1 O1 O2' O1 -71.5(18) . 3
Cl1' O1 O2' O1 -71.5(18) . 3
Cl1 O1 O2' O1 71.5(18) . 2
Cl1' O1 O2' O1 71.5(18) . 2
Cl1 O1 O2' Cl1' 0.000(3) . .
O2 Cl1' O2' Cl1 0.0 . .
O1' Cl1' O2' Cl1 0(100) 2 .
O1' Cl1' O2' Cl1 0(29) . .
O1' Cl1' O2' Cl1 0(100) 3 .
O1 Cl1' O2' Cl1 0(100) 3 .
O1 Cl1' O2' Cl1 0(100) . .
O1 Cl1' O2' Cl1 0(100) 2 .
Cl1 Cl1' O2' O1 0(72) . 3
O2 Cl1' O2' O1 0(100) . 3
O1' Cl1' O2' O1 -60.9(13) 2 3
O1' Cl1' O2' O1 179.1(13) . 3
O1' Cl1' O2' O1 59.1(13) 3 3
O1 Cl1' O2' O1 120.000(3) . 3
O1 Cl1' O2' O1 -120.000(3) 2 3
Cl1 Cl1' O2' O1 0(100) . .
O2 Cl1' O2' O1 0(100) . .
O1' Cl1' O2' O1 179.1(13) 2 .
O1' Cl1' O2' O1 59.1(13) . .
O1' Cl1' O2' O1 -60.9(13) 3 .
O1 Cl1' O2' O1 -120.000(1) 3 .
O1 Cl1' O2' O1 120.000(3) 2 .
Cl1 Cl1' O2' O1 0(100) . 2
O2 Cl1' O2' O1 0(100) . 2
O1' Cl1' O2' O1 59.1(13) 2 2
O1' Cl1' O2' O1 -60.9(13) . 2
O1' Cl1' O2' O1 179.1(13) 3 2
O1 Cl1' O2' O1 120.000(3) 3 2
O1 Cl1' O2' O1 -120.000(3) . 2
